data_9007904
loop_
_publ_author_name
'Park, H.'
'Barbier, J.'

_publ_section_title
;
 PbGaBO4, an orthoborate with a new structure-type
;
_journal_name_full 'Acta Crystallographica, Section E'
_journal_page_first i82
_journal_page_last i84
_journal_paper_doi 10.1107/S1600536801013940
_journal_volume 57
_journal_year 2001
_chemical_formula_structural PbGaBO4
_chemical_formula_sum 'B Ga O4 Pb'
_space_group_IT_number 62
_symmetry_space_group_name_Hall '-P 2ac 2n'
_symmetry_space_group_name_H-M 'P n m a'
_cell_angle_alpha 90
_cell_angle_beta 90
_cell_angle_gamma 90
_cell_length_a 6.9944
_cell_length_b 5.8925
_cell_length_c 8.2495
_cell_formula_units_Z 4
_cell_volume 339.999
_database_code_amcsd 0010362
_exptl_crystal_density_diffrn 6.871
_cod_original_formula_sum 'Pb Ga B O4'
_cod_database_code 9007904
_amcsd_formula_title PbGaBO4

loop_
_space_group_symop_operation_xyz
x,y,z
x,1/2-y,z
-x,1/2+y,-z
1/2-x,1/2+y,1/2+z
1/2+x,1/2-y,1/2-z
1/2+x,y,1/2-z
1/2-x,-y,1/2+z
-x,-y,-z

loop_
_atom_site_aniso_label
_atom_site_aniso_U_11
_atom_site_aniso_U_22
_atom_site_aniso_U_33
_atom_site_aniso_U_12
_atom_site_aniso_U_13
_atom_site_aniso_U_23
Pb 0.00665 0.00891 0.00364 0.00000 0.00060 0.00000
Ga 0.00501 0.00327 0.00366 0.00093 -0.00066 -0.00089
B 0.00340 0.00450 0.00300 0.00000 -0.00120 0.00000
O3 0.00850 0.00730 0.00480 0.00000 0.00400 0.00000
O1 0.00250 0.00380 0.00590 0.00000 0.00050 0.00000
O2 0.01030 0.00520 0.00640 0.00160 -0.00510 -0.00010

loop_
_atom_site_label
_atom_site_fract_x
_atom_site_fract_y
_atom_site_fract_z
_atom_site_U_iso_or_equiv
Pb 0.06200 0.25000 0.35878 0.00640
Ga 0.00000 0.00000 0.00000 0.00398
B -0.22370 0.25000 -0.26390 0.00360
O3 -0.17830 -0.25000 0.09210 0.00690
O1 0.10130 -0.25000 -0.11460 0.00410
O2 0.17170 -0.04660 0.19220 0.00730

loop_
_cod_related_entry_id
_cod_related_entry_database
_cod_related_entry_code
1 AMCSD 0010362
